data_2221942
loop_
_publ_author_name
'Syed, Tayyaba'
'Hameed, Shahid'
'Jones, Peter G.'

_publ_section_title
;
 (2<i>S</i>)-Methyl
 2-(4-chlorobenzenesulfonamido)-4-(methylsulfanyl)butanoate
;
_journal_coeditor_code BT2959
_journal_issue 6
_journal_name_full 'Acta Crystallographica Section E'
_journal_page_first o1348
_journal_paper_doi 10.1107/S1600536809018297
_journal_volume 65
_journal_year 2009
_chemical_formula_iupac 'C12 H16 Cl N O4 S2'
_chemical_formula_moiety 'C12 H16 Cl N O4 S2'
_chemical_formula_sum 'C12 H16 Cl N O4 S2'
_chemical_formula_weight 337.83
_chemical_melting_point_gt 331
_chemical_melting_point_lt 333
_chemical_name_systematic
;
(2<i>S</i>)-Methyl 2-(4-chlorobenzenesulfonamido)-4-(methylsulfanyl)butanoate
;
_space_group_IT_number 19
_symmetry_cell_setting orthorhombic
_symmetry_space_group_name_Hall 'P 2ac 2ab'
_symmetry_space_group_name_H-M 'P 21 21 21'
_atom_sites_solution_hydrogens geom
_atom_sites_solution_primary direct
_atom_sites_solution_secondary difmap
_audit_creation_method SHELXL-97
_cell_angle_alpha 90.00
_cell_angle_beta 90.00
_cell_angle_gamma 90.00
_cell_formula_units_Z 4
_cell_length_a 5.1814(3)
_cell_length_b 12.6089(8)
_cell_length_c 23.2137(13)
_cell_measurement_reflns_used 10903
_cell_measurement_temperature 100(2)
_cell_measurement_theta_max 75.6009
_cell_measurement_theta_min 3.4997
_cell_volume 1516.59(16)
_computing_cell_refinement
;
CrysAlis Pro (Oxford Diffraction, 2008)
;
_computing_data_collection
;
CrysAlis Pro (Oxford Diffraction, 2008)
;
_computing_data_reduction
;
CrysAlis Pro (Oxford Diffraction, 2008)
;
_computing_molecular_graphics 'XP (Siemens, 1994)'
_computing_publication_material 'SHELXL97 (Sheldrick, 2008)'
_computing_structure_refinement 'SHELXL97 (Sheldrick, 2008)'
_computing_structure_solution 'SHELXS97 (Sheldrick, 2008)'
_diffrn_ambient_temperature 100(2)
_diffrn_detector_area_resol_mean 10.3543
_diffrn_measured_fraction_theta_full 0.996
_diffrn_measured_fraction_theta_max 0.988
_diffrn_measurement_device_type 'Oxford Diffraction Xcalibur Nova A'
_diffrn_measurement_method \w
_diffrn_radiation_monochromator mirror
_diffrn_radiation_source 'Nova (Cu) X-ray Source'
_diffrn_radiation_type CuK\a
_diffrn_radiation_wavelength 1.54184
_diffrn_reflns_av_R_equivalents 0.0327
_diffrn_reflns_av_sigmaI/netI 0.0194
_diffrn_reflns_limit_h_max 5
_diffrn_reflns_limit_h_min -6
_diffrn_reflns_limit_k_max 15
_diffrn_reflns_limit_k_min -15
_diffrn_reflns_limit_l_max 27
_diffrn_reflns_limit_l_min -29
_diffrn_reflns_number 14469
_diffrn_reflns_theta_full 72.50
_diffrn_reflns_theta_max 75.70
_diffrn_reflns_theta_min 3.81
_exptl_absorpt_coefficient_mu 4.921
_exptl_absorpt_correction_T_max 1.00000
_exptl_absorpt_correction_T_min 0.54813
_exptl_absorpt_correction_type multi-scan
_exptl_absorpt_process_details '(CrysAlis Pro; Oxford Diffraction, 2008)'
_exptl_crystal_colour colourless
_exptl_crystal_density_diffrn 1.480
_exptl_crystal_density_method 'not measured'
_exptl_crystal_description tablet
_exptl_crystal_F_000 704
_exptl_crystal_size_max 0.20
_exptl_crystal_size_mid 0.12
_exptl_crystal_size_min 0.06
_refine_diff_density_max 0.197
_refine_diff_density_min -0.347
_refine_ls_abs_structure_details 'Flack (1983), 1250 Friedel pairs'
_refine_ls_abs_structure_Flack 0.005(12)
_refine_ls_extinction_method none
_refine_ls_goodness_of_fit_ref 1.036
_refine_ls_hydrogen_treatment mixed
_refine_ls_matrix_type full
_refine_ls_number_parameters 187
_refine_ls_number_reflns 3093
_refine_ls_number_restraints 0
_refine_ls_restrained_S_all 1.036
_refine_ls_R_factor_all 0.0255
_refine_ls_R_factor_gt 0.0247
_refine_ls_shift/su_max 0.001
_refine_ls_shift/su_mean 0.000
_refine_ls_structure_factor_coef Fsqd
_refine_ls_weighting_details 'calc w=1/[\s^2^(Fo^2^)+(0.0339P)^2^+0.6444P] where P=(Fo^2^+2Fc^2^)/3'
_refine_ls_weighting_scheme calc
_refine_ls_wR_factor_gt 0.0616
_refine_ls_wR_factor_ref 0.0621
_reflns_number_gt 3027
_reflns_number_total 3093
_reflns_threshold_expression I>2\s(I)
_cod_data_source_file bt2959.cif
_cod_data_source_block I
_cod_database_code 2221942
_cod_database_fobs_code 2221942

loop_
_symmetry_equiv_pos_as_xyz
'x, y, z'
'-x+1/2, -y, z+1/2'
'-x, y+1/2, -z+1/2'
'x+1/2, -y+1/2, -z'

loop_
_atom_site_type_symbol
_atom_site_label
_atom_site_fract_x
_atom_site_fract_y
_atom_site_fract_z
_atom_site_U_iso_or_equiv
_atom_site_adp_type
_atom_site_calc_flag
_atom_site_refinement_flags
_atom_site_occupancy
_atom_site_disorder_assembly
_atom_site_disorder_group
C C1 0.6060(3) 0.70856(13) 0.30125(7) 0.0157(3) Uani d . 1 . .
C C2 0.7658(3) 0.64578(13) 0.25767(7) 0.0149(3) Uani d . 1 . .
H H2 0.9529 0.6527 0.2676 0.018 Uiso calc R 1 . .
C C3 0.7198(3) 0.69178(13) 0.19720(7) 0.0157(3) Uani d . 1 . .
H H3A 0.5399 0.6770 0.1853 0.019 Uiso calc R 1 . .
H H3B 0.7427 0.7697 0.1984 0.019 Uiso calc R 1 . .
C C4 0.9040(3) 0.64498(13) 0.15292(7) 0.0175(3) Uani d . 1 . .
H H4A 0.8724 0.5677 0.1501 0.021 Uiso calc R 1 . .
H H4B 1.0834 0.6552 0.1665 0.021 Uiso calc R 1 . .
C C5 0.5616(4) 0.65296(18) 0.06022(8) 0.0279(4) Uani d . 1 . .
H H5A 0.5565 0.5761 0.0662 0.042 Uiso calc R 1 . .
H H5B 0.5334 0.6687 0.0194 0.042 Uiso calc R 1 . .
H H5C 0.4261 0.6868 0.0833 0.042 Uiso calc R 1 . .
C C6 0.5679(4) 0.87023(14) 0.34955(8) 0.0267(4) Uani d . 1 . .
H H6A 0.3949 0.8791 0.3332 0.040 Uiso calc R 1 . .
H H6B 0.6529 0.9395 0.3522 0.040 Uiso calc R 1 . .
H H6C 0.5541 0.8390 0.3881 0.040 Uiso calc R 1 . .
C C11 0.7949(3) 0.48637(13) 0.37042(7) 0.0166(3) Uani d . 1 . .
C C12 0.9359(3) 0.56678(13) 0.39648(7) 0.0194(3) Uani d . 1 . .
H H12 1.0801 0.5972 0.3774 0.023 Uiso calc R 1 . .
C C13 0.8635(4) 0.60215(14) 0.45083(8) 0.0230(3) Uani d . 1 . .
H H13 0.9576 0.6570 0.4694 0.028 Uiso calc R 1 . .
C C14 0.6511(4) 0.55597(14) 0.47751(7) 0.0225(3) Uani d . 1 . .
C C15 0.5128(4) 0.47418(15) 0.45226(8) 0.0224(4) Uani d . 1 . .
H H15 0.3716 0.4425 0.4719 0.027 Uiso calc R 1 . .
C C16 0.5837(3) 0.43950(13) 0.39798(7) 0.0192(3) Uani d . 1 . .
H H16 0.4898 0.3843 0.3796 0.023 Uiso calc R 1 . .
O O1 0.4034(3) 0.67950(10) 0.32058(5) 0.0225(3) Uani d . 1 . .
O O2 0.7177(2) 0.80112(10) 0.31298(5) 0.0202(3) Uani d . 1 . .
O O3 1.1274(2) 0.47165(9) 0.28709(5) 0.0187(2) Uani d . 1 . .
O O4 0.7538(2) 0.34783(10) 0.28792(5) 0.0199(3) Uani d . 1 . .
S S1 0.87182(9) 0.70331(3) 0.081959(17) 0.02100(10) Uani d . 1 . .
S S2 0.86006(8) 0.45109(3) 0.298219(16) 0.01470(9) Uani d . 1 . .
Cl Cl 0.55423(10) 0.60320(4) 0.54465(2) 0.03195(12) Uani d . 1 . .
N N 0.6935(3) 0.53293(11) 0.25852(6) 0.0151(3) Uani d . 1 . .
H H01 0.540(6) 0.521(2) 0.2616(12) 0.041(7) Uiso d . 1 . .

loop_
_atom_site_aniso_label
_atom_site_aniso_U_11
_atom_site_aniso_U_22
_atom_site_aniso_U_33
_atom_site_aniso_U_12
_atom_site_aniso_U_13
_atom_site_aniso_U_23
C1 0.0189(8) 0.0141(7) 0.0140(7) 0.0002(7) -0.0010(7) 0.0023(6)
C2 0.0149(7) 0.0120(7) 0.0176(8) -0.0009(6) -0.0006(6) -0.0011(6)
C3 0.0160(7) 0.0143(7) 0.0168(8) 0.0003(6) -0.0005(6) 0.0005(6)
C4 0.0157(8) 0.0201(8) 0.0168(7) 0.0025(6) 0.0004(6) 0.0016(6)
C5 0.0225(9) 0.0396(10) 0.0216(9) 0.0020(8) -0.0013(7) 0.0023(8)
C6 0.0365(11) 0.0214(8) 0.0223(8) 0.0063(8) 0.0019(8) -0.0074(7)
C11 0.0165(8) 0.0140(7) 0.0192(8) 0.0022(6) -0.0011(6) 0.0035(6)
C12 0.0187(8) 0.0184(8) 0.0212(8) -0.0017(6) 0.0012(6) 0.0032(6)
C13 0.0266(9) 0.0195(8) 0.0228(8) -0.0008(8) -0.0022(8) -0.0008(7)
C14 0.0259(9) 0.0222(8) 0.0194(8) 0.0043(8) 0.0005(7) 0.0026(6)
C15 0.0211(8) 0.0249(8) 0.0211(8) -0.0006(7) 0.0031(7) 0.0068(7)
C16 0.0189(8) 0.0168(8) 0.0219(8) -0.0030(7) -0.0019(7) 0.0025(6)
O1 0.0205(7) 0.0197(6) 0.0272(6) -0.0006(5) 0.0076(5) -0.0008(5)
O2 0.0254(6) 0.0149(6) 0.0204(6) -0.0018(5) 0.0014(5) -0.0049(5)
O3 0.0154(5) 0.0161(5) 0.0246(6) 0.0007(5) 0.0006(5) -0.0021(4)
O4 0.0214(6) 0.0126(6) 0.0256(6) -0.0028(5) 0.0000(5) -0.0004(5)
S1 0.01868(19) 0.0276(2) 0.01674(19) 0.00114(18) 0.00273(16) 0.00482(15)
S2 0.01470(18) 0.01144(17) 0.01797(18) -0.00017(15) 0.00043(15) 0.00026(13)
Cl 0.0416(3) 0.0336(2) 0.0206(2) 0.0050(2) 0.00561(18) -0.00285(18)
N 0.0140(6) 0.0128(6) 0.0186(7) -0.0027(5) -0.0002(5) 0.0000(5)

loop_
_atom_type_symbol
_atom_type_description
_atom_type_scat_dispersion_real
_atom_type_scat_dispersion_imag
_atom_type_scat_source
C C 0.0181 0.0091 'International Tables Vol C Tables 4.2.6.8 and 6.1.1.4'
H H 0.0000 0.0000 'International Tables Vol C Tables 4.2.6.8 and 6.1.1.4'
N N 0.0311 0.0180 'International Tables Vol C Tables 4.2.6.8 and 6.1.1.4'
O O 0.0492 0.0322 'International Tables Vol C Tables 4.2.6.8 and 6.1.1.4'
S S 0.3331 0.5567 'International Tables Vol C Tables 4.2.6.8 and 6.1.1.4'
Cl Cl 0.3639 0.7018 'International Tables Vol C Tables 4.2.6.8 and 6.1.1.4'

loop_
_geom_angle_atom_site_label_1
_geom_angle_atom_site_label_2
_geom_angle_atom_site_label_3
_geom_angle_site_symmetry_1
_geom_angle_site_symmetry_3
_geom_angle
_geom_angle_publ_flag
O1 C1 O2 . . 124.89(16) ?
O1 C1 C2 . . 124.31(15) ?
O2 C1 C2 . . 110.75(14) ?
N C2 C1 . . 110.74(13) ?
N C2 C3 . . 109.73(13) ?
C1 C2 C3 . . 108.97(13) ?
C4 C3 C2 . . 111.92(14) ?
C3 C4 S1 . . 113.52(11) ?
C12 C11 C16 . . 121.41(16) ?
C12 C11 S2 . . 119.77(13) ?
C16 C11 S2 . . 118.50(13) ?
C11 C12 C13 . . 119.20(17) ?
C12 C13 C14 . . 118.92(17) ?
C15 C14 C13 . . 122.17(17) ?
C15 C14 Cl . . 118.93(14) ?
C13 C14 Cl . . 118.90(14) ?
C16 C15 C14 . . 118.88(17) ?
C15 C16 C11 . . 119.40(16) ?
C1 O2 C6 . . 114.59(14) ?
C5 S1 C4 . . 101.18(9) ?
O3 S2 O4 . . 120.36(7) ?
O3 S2 N . . 107.18(7) ?
O4 S2 N . . 106.09(7) ?
O3 S2 C11 . . 108.08(8) ?
O4 S2 C11 . . 108.27(8) ?
N S2 C11 . . 106.00(7) ?
C2 N S2 . . 118.99(11) ?
N C2 H2 . . 109.1 ?
C1 C2 H2 . . 109.1 ?
C3 C2 H2 . . 109.1 ?
C4 C3 H3A . . 109.2 ?
C2 C3 H3A . . 109.2 ?
C4 C3 H3B . . 109.2 ?
C2 C3 H3B . . 109.2 ?
H3A C3 H3B . . 107.9 ?
C3 C4 H4A . . 108.9 ?
S1 C4 H4A . . 108.9 ?
C3 C4 H4B . . 108.9 ?
S1 C4 H4B . . 108.9 ?
H4A C4 H4B . . 107.7 ?
S1 C5 H5A . . 109.5 ?
S1 C5 H5B . . 109.5 ?
H5A C5 H5B . . 109.5 ?
S1 C5 H5C . . 109.5 ?
H5A C5 H5C . . 109.5 ?
H5B C5 H5C . . 109.5 ?
O2 C6 H6A . . 109.5 ?
O2 C6 H6B . . 109.5 ?
H6A C6 H6B . . 109.5 ?
O2 C6 H6C . . 109.5 ?
H6A C6 H6C . . 109.5 ?
H6B C6 H6C . . 109.5 ?
C11 C12 H12 . . 120.4 ?
C13 C12 H12 . . 120.4 ?
C12 C13 H13 . . 120.5 ?
C14 C13 H13 . . 120.5 ?
C16 C15 H15 . . 120.6 ?
C14 C15 H15 . . 120.6 ?
C15 C16 H16 . . 120.3 ?
C11 C16 H16 . . 120.3 ?
C2 N H01 . . 115.6(19) ?
S2 N H01 . . 110.5(19) ?

loop_
_geom_bond_atom_site_label_1
_geom_bond_atom_site_label_2
_geom_bond_site_symmetry_2
_geom_bond_distance
_geom_bond_publ_flag
C1 O1 . 1.199(2) ?
C1 O2 . 1.331(2) ?
C1 C2 . 1.528(2) ?
C2 N . 1.472(2) ?
C2 C3 . 1.538(2) ?
C3 C4 . 1.522(2) ?
C4 S1 . 1.8117(17) ?
C5 S1 . 1.800(2) ?
C6 O2 . 1.443(2) ?
C11 C12 . 1.388(2) ?
C11 C16 . 1.398(2) ?
C11 S2 . 1.7667(18) ?
C12 C13 . 1.390(2) ?
C13 C14 . 1.391(3) ?
C14 C15 . 1.386(3) ?
C14 Cl . 1.7422(18) ?
C15 C16 . 1.384(2) ?
O3 S2 . 1.4327(13) ?
O4 S2 . 1.4337(13) ?
S2 N . 1.6306(15) ?
C2 H2 . 1.0000 ?
C3 H3A . 0.9900 ?
C3 H3B . 0.9900 ?
C4 H4A . 0.9900 ?
C4 H4B . 0.9900 ?
C5 H5A . 0.9800 ?
C5 H5B . 0.9800 ?
C5 H5C . 0.9800 ?
C6 H6A . 0.9800 ?
C6 H6B . 0.9800 ?
C6 H6C . 0.9800 ?
C12 H12 . 0.9500 ?
C13 H13 . 0.9500 ?
C15 H15 . 0.9500 ?
C16 H16 . 0.9500 ?
N H01 . 0.81(3) ?

loop_
_geom_hbond_atom_site_label_D
_geom_hbond_atom_site_label_H
_geom_hbond_atom_site_label_A
_geom_hbond_site_symmetry_A
_geom_hbond_distance_DH
_geom_hbond_distance_HA
_geom_hbond_distance_DA
_geom_hbond_angle_DHA
N H01 O3 1_455 0.81(3) 2.30(3) 3.1048(18) 169(3)
C2 H2 O1 1_655 1.00 2.66 3.637(2) 165.5
C12 H12 O1 1_655 0.95 2.37 3.315(2) 172.9
C3 H3B O3 3_755 0.99 2.66 3.635(2) 170.3
C5 H5B S1 4_465 0.98 2.97 3.892(2) 156.6
C5 H5C S1 1_455 0.98 2.88 3.665(2) 137.8

loop_
_geom_torsion_atom_site_label_1
_geom_torsion_atom_site_label_2
_geom_torsion_atom_site_label_3
_geom_torsion_atom_site_label_4
_geom_torsion_site_symmetry_1
_geom_torsion_site_symmetry_2
_geom_torsion_site_symmetry_3
_geom_torsion_site_symmetry_4
_geom_torsion
_geom_torsion_publ_flag
O1 C1 C2 N . . . . -20.6(2) ?
O2 C1 C2 N . . . . 161.73(13) ?
O1 C1 C2 C3 . . . . 100.19(18) ?
O2 C1 C2 C3 . . . . -77.48(16) ?
N C2 C3 C4 . . . . -67.63(17) ?
C1 C2 C3 C4 . . . . 170.97(14) ?
C2 C3 C4 S1 . . . . -176.06(11) ?
C16 C11 C12 C13 . . . . -0.7(3) ?
S2 C11 C12 C13 . . . . 172.62(13) ?
C11 C12 C13 C14 . . . . -0.1(3) ?
C12 C13 C14 C15 . . . . 1.5(3) ?
C12 C13 C14 Cl . . . . -177.99(13) ?
C13 C14 C15 C16 . . . . -2.0(3) ?
Cl C14 C15 C16 . . . . 177.52(14) ?
C14 C15 C16 C11 . . . . 1.1(3) ?
C12 C11 C16 C15 . . . . 0.3(3) ?
S2 C11 C16 C15 . . . . -173.17(13) ?
O1 C1 O2 C6 . . . . -3.3(2) ?
C2 C1 O2 C6 . . . . 174.33(14) ?
C3 C4 S1 C5 . . . . -69.77(14) ?
C12 C11 S2 O3 . . . . 29.75(15) ?
C16 C11 S2 O3 . . . . -156.70(13) ?
C12 C11 S2 O4 . . . . 161.63(13) ?
C16 C11 S2 O4 . . . . -24.82(15) ?
C12 C11 S2 N . . . . -84.90(15) ?
C16 C11 S2 N . . . . 88.66(14) ?
C1 C2 N S2 . . . . -94.83(15) ?
C3 C2 N S2 . . . . 144.83(12) ?
O3 S2 N C2 . . . . -47.30(14) ?
O4 S2 N C2 . . . . -177.08(12) ?
C11 S2 N C2 . . . . 67.96(14) ?

loop_
_cod_related_entry_id
_cod_related_entry_database
_cod_related_entry_code
1 ChemSpider 24742403
